data_4111546
loop_
_publ_author_name
'Zhong Mao'
'Jie-Sheng Huang'
'Chi-Ming Che'
'Nianyong Zhu'
'Sarana Ka-Yan Leung'
'Zhong-Yuan Zhou'

_publ_section_title
;
 Unexpected Reactivities of Cu2(diphosphine)2 Complexes in Alcohol:
 Isolation, X-ray Crystal Structure, and Photoluminescent Properties of a
 Remarkably Stable [Cu3(diphosphine)3(\m3-H)]2+ Hydride Complex
;
_journal_name_full 'Journal of the American Chemical Society'
_journal_page_first 4562
_journal_page_last 4563
_journal_paper_doi 10.1021/ja042335c
_journal_volume 127
_journal_year 2005
_chemical_formula_moiety 'C79 H143 Cl4 Cu3 F6 O6 P6 S2'
_chemical_formula_sum 'C79 H143 Cl4 Cu3 F6 O6 P6 S2'
_chemical_formula_weight 1885.29
_chemical_name_systematic
;
 ?
;
_space_group_IT_number 14
_symmetry_cell_setting monoclinic
_symmetry_space_group_name_Hall '-P 2ybc'
_symmetry_space_group_name_H-M 'P 1 21/c 1'
_atom_sites_solution_hydrogens geom
_atom_sites_solution_primary direct
_atom_sites_solution_secondary difmap
_audit_creation_method SHELXL-97
_cell_angle_alpha 90.00
_cell_angle_beta 94.50(3)
_cell_angle_gamma 90.00
_cell_formula_units_Z 4
_cell_length_a 14.893(3)
_cell_length_b 25.509(5)
_cell_length_c 25.021(5)
_cell_measurement_reflns_used 0
_cell_measurement_temperature 301(2)
_cell_measurement_theta_max 0
_cell_measurement_theta_min 0
_cell_volume 9476(3)
_computing_cell_refinement Scalepack
_computing_data_collection Marcontrol
_computing_data_reduction Denzo
_computing_molecular_graphics 'Ortep-3 for Windows (Farrugia, 1997)'
_computing_publication_material 'WinGX publication routines (Farrugia, 1999)'
_computing_structure_refinement 'SHELXL-97 (Sheldrick, 1997)'
_computing_structure_solution 'SHELXS-97 (Sheldrick, 1997)'
_diffrn_ambient_temperature 301(2)
_diffrn_measured_fraction_theta_full 0.822
_diffrn_measured_fraction_theta_max 0.822
_diffrn_measurement_device_type 'Marresearch Imaging Plate mar300'
_diffrn_measurement_method Oscillation
_diffrn_radiation_monochromator graphite
_diffrn_radiation_source 'fine-focus sealed tube'
_diffrn_radiation_type MoK\a
_diffrn_radiation_wavelength 0.71073
_diffrn_reflns_av_R_equivalents 0.0502
_diffrn_reflns_av_sigmaI/netI 0.1013
_diffrn_reflns_limit_h_max 16
_diffrn_reflns_limit_h_min -16
_diffrn_reflns_limit_k_max 30
_diffrn_reflns_limit_k_min -30
_diffrn_reflns_limit_l_max 30
_diffrn_reflns_limit_l_min -21
_diffrn_reflns_number 40987
_diffrn_reflns_theta_full 25.52
_diffrn_reflns_theta_max 25.52
_diffrn_reflns_theta_min 1.14
_exptl_absorpt_coefficient_mu 0.983
_exptl_absorpt_correction_type none
_exptl_crystal_colour colorless
_exptl_crystal_density_diffrn 1.321
_exptl_crystal_description prism
_exptl_crystal_F_000 3984
_exptl_crystal_size_max 0.5
_exptl_crystal_size_mid 0.15
_exptl_crystal_size_min 0.15
_refine_diff_density_max 0.918
_refine_diff_density_min -0.859
_refine_diff_density_rms 0.170
_refine_ls_extinction_method none
_refine_ls_goodness_of_fit_ref 0.930
_refine_ls_hydrogen_treatment mixed
_refine_ls_matrix_type full
_refine_ls_number_parameters 959
_refine_ls_number_reflns 14516
_refine_ls_number_restraints 0
_refine_ls_restrained_S_all 0.930
_refine_ls_R_factor_all 0.1005
_refine_ls_R_factor_gt 0.0527
_refine_ls_shift/su_max 0.002
_refine_ls_shift/su_mean 0.000
_refine_ls_structure_factor_coef Fsqd
_refine_ls_weighting_details 'calc w=1/[\s^2^(Fo^2^)+(0.0959P)^2^+0.0000P] where P=(Fo^2^+2Fc^2^)/3'
_refine_ls_weighting_scheme calc
_refine_ls_wR_factor_gt 0.1419
_refine_ls_wR_factor_ref 0.1674
_reflns_number_gt 8448
_reflns_number_total 14516
_reflns_threshold_expression >2sigma(I)
_cod_data_source_file ja042335csi20041220_101538.cif
_cod_data_source_block complex_1d
_cod_database_code 4111546

loop_
_symmetry_equiv_pos_as_xyz
'x, y, z'
'-x, y+1/2, -z+1/2'
'-x, -y, -z'
'x, -y-1/2, z-1/2'

loop_
_atom_site_label
_atom_site_type_symbol
_atom_site_fract_x
_atom_site_fract_y
_atom_site_fract_z
_atom_site_U_iso_or_equiv
_atom_site_adp_type
_atom_site_occupancy
_atom_site_symmetry_multiplicity
_atom_site_calc_flag
_atom_site_refinement_flags
Cu1 Cu 0.37092(3) 0.40313(2) 0.27574(3) 0.03951(17) Uani 1 1 d .
Cu2 Cu 0.26729(3) 0.40212(2) 0.17599(3) 0.04123(18) Uani 1 1 d .
Cu3 Cu 0.19711(3) 0.45375(2) 0.26839(3) 0.04257(18) Uani 1 1 d .
P1 P 0.45741(7) 0.33797(5) 0.24482(5) 0.0382(3) Uani 1 1 d .
P2 P 0.39499(8) 0.38650(5) 0.13359(5) 0.0386(3) Uani 1 1 d .
P3 P 0.12378(8) 0.39759(5) 0.13703(6) 0.0423(3) Uani 1 1 d .
P4 P 0.09408(8) 0.49494(5) 0.21053(6) 0.0429(3) Uani 1 1 d .
P5 P 0.19763(7) 0.45212(5) 0.35976(6) 0.0403(3) Uani 1 1 d .
P6 P 0.40631(7) 0.44982(5) 0.35205(5) 0.0394(3) Uani 1 1 d .
C1 C 0.4111(3) 0.27139(18) 0.2512(2) 0.0432(12) Uani 1 1 d .
H1 H 0.4520 0.2471 0.2348 0.052 Uiso 1 1 calc R
C2 C 0.3187(3) 0.2658(2) 0.2208(2) 0.0550(15) Uani 1 1 d .
H2A H 0.2769 0.2899 0.2356 0.066 Uiso 1 1 calc R
H2B H 0.3231 0.2750 0.1835 0.066 Uiso 1 1 calc R
C3 C 0.2826(4) 0.2104(2) 0.2241(3) 0.0740(19) Uani 1 1 d .
H3A H 0.2231 0.2084 0.2054 0.089 Uiso 1 1 calc R
H3B H 0.3218 0.1864 0.2070 0.089 Uiso 1 1 calc R
C4 C 0.2773(5) 0.1947(3) 0.2821(3) 0.096(2) Uani 1 1 d .
H4A H 0.2567 0.1587 0.2837 0.116 Uiso 1 1 calc R
H4B H 0.2335 0.2168 0.2981 0.116 Uiso 1 1 calc R
C5 C 0.3682(5) 0.1999(2) 0.3144(3) 0.084(2) Uani 1 1 d .
H5A H 0.4098 0.1744 0.3015 0.101 Uiso 1 1 calc R
H5B H 0.3608 0.1921 0.3518 0.101 Uiso 1 1 calc R
C6 C 0.4077(4) 0.2548(2) 0.3100(2) 0.0582(15) Uani 1 1 d .
H6A H 0.4681 0.2554 0.3277 0.070 Uiso 1 1 calc R
H6B H 0.3713 0.2796 0.3282 0.070 Uiso 1 1 calc R
C7 C 0.5726(3) 0.33304(19) 0.2778(2) 0.0462(13) Uani 1 1 d .
H7 H 0.5655 0.3252 0.3156 0.055 Uiso 1 1 calc R
C8 C 0.6332(3) 0.2899(2) 0.2578(3) 0.0723(19) Uani 1 1 d .
H8A H 0.6035 0.2562 0.2604 0.087 Uiso 1 1 calc R
H8B H 0.6425 0.2961 0.2204 0.087 Uiso 1 1 calc R
C9 C 0.7242(4) 0.2884(3) 0.2904(4) 0.099(3) Uani 1 1 d .
H9A H 0.7155 0.2770 0.3267 0.118 Uiso 1 1 calc R
H9B H 0.7628 0.2630 0.2747 0.118 Uiso 1 1 calc R
C10 C 0.7695(4) 0.3408(3) 0.2924(3) 0.097(3) Uani 1 1 d .
H10A H 0.7857 0.3500 0.2568 0.117 Uiso 1 1 calc R
H10B H 0.8244 0.3388 0.3158 0.117 Uiso 1 1 calc R
C11 C 0.7096(4) 0.3825(3) 0.3123(3) 0.083(2) Uani 1 1 d .
H11A H 0.7401 0.4161 0.3120 0.100 Uiso 1 1 calc R
H11B H 0.6970 0.3748 0.3489 0.100 Uiso 1 1 calc R
C12 C 0.6220(3) 0.3853(2) 0.2771(2) 0.0555(15) Uani 1 1 d .
H12A H 0.6346 0.3938 0.2406 0.067 Uiso 1 1 calc R
H12B H 0.5843 0.4128 0.2900 0.067 Uiso 1 1 calc R
C13 C 0.4673(3) 0.44400(18) 0.1216(2) 0.0428(12) Uani 1 1 d .
H13 H 0.5227 0.4306 0.1079 0.051 Uiso 1 1 calc R
C14 C 0.4245(3) 0.4819(2) 0.0796(2) 0.0525(14) Uani 1 1 d .
H14A H 0.3687 0.4955 0.0917 0.063 Uiso 1 1 calc R
H14B H 0.4104 0.4633 0.0462 0.063 Uiso 1 1 calc R
C15 C 0.4883(4) 0.5274(2) 0.0703(3) 0.0651(16) Uani 1 1 d .
H15A H 0.5400 0.5142 0.0532 0.078 Uiso 1 1 calc R
H15B H 0.4576 0.5525 0.0461 0.078 Uiso 1 1 calc R
C16 C 0.5206(4) 0.5550(2) 0.1219(3) 0.0685(17) Uani 1 1 d .
H16A H 0.5658 0.5809 0.1144 0.082 Uiso 1 1 calc R
H16B H 0.4704 0.5733 0.1360 0.082 Uiso 1 1 calc R
C17 C 0.5602(3) 0.5167(2) 0.1633(2) 0.0580(15) Uani 1 1 d .
H17A H 0.6147 0.5015 0.1511 0.070 Uiso 1 1 calc R
H17B H 0.5762 0.5351 0.1966 0.070 Uiso 1 1 calc R
C18 C 0.4943(3) 0.4736(2) 0.1731(2) 0.0505(13) Uani 1 1 d .
H18A H 0.4411 0.4886 0.1871 0.061 Uiso 1 1 calc R
H18B H 0.5213 0.4495 0.1997 0.061 Uiso 1 1 calc R
C19 C 0.3800(3) 0.35416(19) 0.0676(2) 0.0425(12) Uani 1 1 d .
H19 H 0.3425 0.3780 0.0447 0.051 Uiso 1 1 calc R
C20 C 0.3268(3) 0.3032(2) 0.0690(2) 0.0503(14) Uani 1 1 d .
H20A H 0.3614 0.2779 0.0911 0.060 Uiso 1 1 calc R
H20B H 0.2711 0.3097 0.0855 0.060 Uiso 1 1 calc R
C21 C 0.3050(4) 0.2798(2) 0.0139(3) 0.0666(17) Uani 1 1 d .
H21A H 0.2740 0.2467 0.0172 0.080 Uiso 1 1 calc R
H21B H 0.2653 0.3033 -0.0073 0.080 Uiso 1 1 calc R
C22 C 0.3903(4) 0.2713(2) -0.0139(3) 0.0737(18) Uani 1 1 d .
H22A H 0.3748 0.2587 -0.0501 0.088 Uiso 1 1 calc R
H22B H 0.4266 0.2446 0.0051 0.088 Uiso 1 1 calc R
C23 C 0.4446(4) 0.3213(3) -0.0163(3) 0.0760(19) Uani 1 1 d .
H23A H 0.4112 0.3463 -0.0393 0.091 Uiso 1 1 calc R
H23B H 0.5006 0.3137 -0.0321 0.091 Uiso 1 1 calc R
C24 C 0.4657(3) 0.3456(2) 0.0386(2) 0.0577(15) Uani 1 1 d .
H24A H 0.4957 0.3790 0.0347 0.069 Uiso 1 1 calc R
H24B H 0.5064 0.3229 0.0601 0.069 Uiso 1 1 calc R
C25 C 0.4747(3) 0.34310(18) 0.1730(2) 0.0416(12) Uani 1 1 d .
H25A H 0.4704 0.3083 0.1575 0.050 Uiso 1 1 calc R
H25B H 0.5354 0.3557 0.1695 0.050 Uiso 1 1 calc R
C26 C 0.0539(3) 0.34167(19) 0.1558(2) 0.0467(13) Uani 1 1 d .
H26 H -0.0070 0.3473 0.1389 0.056 Uiso 1 1 calc R
C27 C 0.0866(3) 0.2890(2) 0.1362(3) 0.0630(16) Uani 1 1 d .
H27A H 0.1473 0.2825 0.1517 0.076 Uiso 1 1 calc R
H27B H 0.0882 0.2899 0.0975 0.076 Uiso 1 1 calc R
C28 C 0.0246(4) 0.2448(2) 0.1518(4) 0.089(2) Uani 1 1 d .
H28A H -0.0339 0.2490 0.1323 0.107 Uiso 1 1 calc R
H28B H 0.0493 0.2115 0.1414 0.107 Uiso 1 1 calc R
C29 C 0.0129(5) 0.2440(3) 0.2107(4) 0.093(3) Uani 1 1 d .
H29A H -0.0306 0.2172 0.2181 0.111 Uiso 1 1 calc R
H29B H 0.0699 0.2349 0.2300 0.111 Uiso 1 1 calc R
C30 C -0.0182(4) 0.2956(2) 0.2307(3) 0.0732(18) Uani 1 1 d .
H30A H -0.0203 0.2942 0.2694 0.088 Uiso 1 1 calc R
H30B H -0.0784 0.3030 0.2149 0.088 Uiso 1 1 calc R
C31 C 0.0466(4) 0.3392(2) 0.2159(3) 0.0614(16) Uani 1 1 d .
H31A H 0.0252 0.3726 0.2283 0.074 Uiso 1 1 calc R
H31B H 0.1057 0.3328 0.2338 0.074 Uiso 1 1 calc R
C32 C 0.1146(3) 0.3958(2) 0.0635(2) 0.0508(14) Uani 1 1 d .
H32 H 0.1448 0.3635 0.0536 0.061 Uiso 1 1 calc R
C33 C 0.1660(4) 0.4410(2) 0.0389(2) 0.0625(16) Uani 1 1 d .
H33A H 0.1369 0.4739 0.0461 0.075 Uiso 1 1 calc R
H33B H 0.2270 0.4422 0.0557 0.075 Uiso 1 1 calc R
C34 C 0.1693(4) 0.4344(3) -0.0210(3) 0.089(2) Uani 1 1 d .
H34A H 0.2028 0.4029 -0.0283 0.107 Uiso 1 1 calc R
H34B H 0.2000 0.4641 -0.0355 0.107 Uiso 1 1 calc R
C35 C 0.0740(6) 0.4305(4) -0.0479(3) 0.116(3) Uani 1 1 d .
H35A H 0.0434 0.4637 -0.0443 0.139 Uiso 1 1 calc R
H35B H 0.0772 0.4236 -0.0859 0.139 Uiso 1 1 calc R
C36 C 0.0207(5) 0.3879(3) -0.0240(3) 0.100(3) Uani 1 1 d .
H36A H 0.0465 0.3543 -0.0322 0.119 Uiso 1 1 calc R
H36B H -0.0405 0.3888 -0.0403 0.119 Uiso 1 1 calc R
C37 C 0.0187(3) 0.3930(3) 0.0359(3) 0.0692(18) Uani 1 1 d .
H37A H -0.0125 0.3631 0.0496 0.083 Uiso 1 1 calc R
H37B H -0.0142 0.4244 0.0442 0.083 Uiso 1 1 calc R
C38 C -0.0095(3) 0.5163(2) 0.2406(2) 0.0492(13) Uani 1 1 d .
H38 H 0.0091 0.5441 0.2661 0.059 Uiso 1 1 calc R
C39 C -0.0832(3) 0.5402(2) 0.2019(3) 0.0619(16) Uani 1 1 d .
H39A H -0.1042 0.5144 0.1753 0.074 Uiso 1 1 calc R
H39B H -0.0591 0.5698 0.1834 0.074 Uiso 1 1 calc R
C40 C -0.1629(4) 0.5584(3) 0.2337(3) 0.088(2) Uani 1 1 d .
H40A H -0.1431 0.5876 0.2566 0.106 Uiso 1 1 calc R
H40B H -0.2111 0.5710 0.2086 0.106 Uiso 1 1 calc R
C41 C -0.1987(4) 0.5165(3) 0.2672(3) 0.091(2) Uani 1 1 d .
H41A H -0.2247 0.4889 0.2443 0.110 Uiso 1 1 calc R
H41B H -0.2458 0.5308 0.2876 0.110 Uiso 1 1 calc R
C42 C -0.1240(4) 0.4939(3) 0.3055(3) 0.0751(19) Uani 1 1 d .
H42A H -0.1478 0.4658 0.3264 0.090 Uiso 1 1 calc R
H42B H -0.1005 0.5209 0.3301 0.090 Uiso 1 1 calc R
C43 C -0.0485(3) 0.4728(2) 0.2735(2) 0.0573(15) Uani 1 1 d .
H43A H -0.0013 0.4581 0.2978 0.069 Uiso 1 1 calc R
H43B H -0.0719 0.4451 0.2497 0.069 Uiso 1 1 calc R
C44 C 0.1312(3) 0.5546(2) 0.1767(2) 0.0517(14) Uani 1 1 d .
H44 H 0.0853 0.5624 0.1475 0.062 Uiso 1 1 calc R
C45 C 0.2197(3) 0.5454(2) 0.1509(3) 0.0638(16) Uani 1 1 d .
H45A H 0.2132 0.5153 0.1272 0.077 Uiso 1 1 calc R
H45B H 0.2671 0.5377 0.1787 0.077 Uiso 1 1 calc R
C46 C 0.2459(4) 0.5935(3) 0.1191(3) 0.077(2) Uani 1 1 d .
H46A H 0.3032 0.5872 0.1043 0.092 Uiso 1 1 calc R
H46B H 0.2009 0.5993 0.0895 0.092 Uiso 1 1 calc R
C47 C 0.2532(5) 0.6422(3) 0.1543(4) 0.105(3) Uani 1 1 d .
H47A H 0.3029 0.6381 0.1814 0.125 Uiso 1 1 calc R
H47B H 0.2654 0.6725 0.1326 0.125 Uiso 1 1 calc R
C48 C 0.1672(6) 0.6507(3) 0.1809(4) 0.108(3) Uani 1 1 d .
H48A H 0.1193 0.6591 0.1537 0.130 Uiso 1 1 calc R
H48B H 0.1747 0.6805 0.2050 0.130 Uiso 1 1 calc R
C49 C 0.1398(4) 0.6032(2) 0.2124(3) 0.0731(19) Uani 1 1 d .
H49A H 0.0826 0.6100 0.2271 0.088 Uiso 1 1 calc R
H49B H 0.1844 0.5968 0.2420 0.088 Uiso 1 1 calc R
C50 C 0.0529(3) 0.45403(19) 0.1532(2) 0.0475(13) Uani 1 1 d .
H50A H 0.0454 0.4763 0.1218 0.057 Uiso 1 1 calc R
H50B H -0.0062 0.4409 0.1601 0.057 Uiso 1 1 calc R
C51 C 0.1317(3) 0.5039(2) 0.3923(2) 0.0501(14) Uani 1 1 d .
H51 H 0.0684 0.4970 0.3808 0.060 Uiso 1 1 calc R
C52 C 0.1519(4) 0.5581(2) 0.3710(3) 0.0625(17) Uani 1 1 d .
H52A H 0.1426 0.5580 0.3322 0.075 Uiso 1 1 calc R
H52B H 0.2145 0.5668 0.3807 0.075 Uiso 1 1 calc R
C53 C 0.0913(5) 0.5995(2) 0.3938(4) 0.094(3) Uani 1 1 d .
H53A H 0.1079 0.6339 0.3815 0.113 Uiso 1 1 calc R
H53B H 0.0292 0.5930 0.3809 0.113 Uiso 1 1 calc R
C54 C 0.0999(5) 0.5983(3) 0.4545(4) 0.105(3) Uani 1 1 d .
H54A H 0.1605 0.6086 0.4673 0.126 Uiso 1 1 calc R
H54B H 0.0584 0.6234 0.4680 0.126 Uiso 1 1 calc R
C55 C 0.0805(5) 0.5447(3) 0.4758(3) 0.088(2) Uani 1 1 d .
H55A H 0.0174 0.5366 0.4672 0.106 Uiso 1 1 calc R
H55B H 0.0914 0.5450 0.5145 0.106 Uiso 1 1 calc R
C56 C 0.1379(4) 0.5022(2) 0.4527(3) 0.0637(16) Uani 1 1 d .
H56A H 0.2002 0.5068 0.4664 0.076 Uiso 1 1 calc R
H56B H 0.1181 0.4681 0.4644 0.076 Uiso 1 1 calc R
C57 C 0.1594(3) 0.38985(18) 0.3877(2) 0.0437(13) Uani 1 1 d .
H57 H 0.1701 0.3921 0.4267 0.052 Uiso 1 1 calc R
C58 C 0.0584(3) 0.3793(2) 0.3750(3) 0.0599(16) Uani 1 1 d .
H58A H 0.0237 0.4079 0.3886 0.072 Uiso 1 1 calc R
H58B H 0.0450 0.3773 0.3365 0.072 Uiso 1 1 calc R
C59 C 0.0320(4) 0.3278(3) 0.4010(4) 0.091(2) Uani 1 1 d .
H59A H 0.0394 0.3315 0.4397 0.109 Uiso 1 1 calc R
H59B H -0.0312 0.3208 0.3911 0.109 Uiso 1 1 calc R
C60 C 0.0871(4) 0.2818(2) 0.3846(3) 0.085(2) Uani 1 1 d .
H60A H 0.0747 0.2752 0.3466 0.102 Uiso 1 1 calc R
H60B H 0.0708 0.2507 0.4040 0.102 Uiso 1 1 calc R
C61 C 0.1873(4) 0.2933(2) 0.3968(3) 0.0700(18) Uani 1 1 d .
H61A H 0.2005 0.2966 0.4352 0.084 Uiso 1 1 calc R
H61B H 0.2224 0.2643 0.3844 0.084 Uiso 1 1 calc R
C62 C 0.2143(3) 0.3438(2) 0.3694(2) 0.0559(15) Uani 1 1 d .
H62A H 0.2779 0.3506 0.3781 0.067 Uiso 1 1 calc R
H62B H 0.2045 0.3399 0.3308 0.067 Uiso 1 1 calc R
C63 C 0.4968(3) 0.42397(19) 0.3994(2) 0.0443(13) Uani 1 1 d .
H63 H 0.5508 0.4222 0.3795 0.053 Uiso 1 1 calc R
C64 C 0.4774(3) 0.3680(2) 0.4160(2) 0.0528(14) Uani 1 1 d .
H64A H 0.4637 0.3467 0.3843 0.063 Uiso 1 1 calc R
H64B H 0.4254 0.3676 0.4370 0.063 Uiso 1 1 calc R
C65 C 0.5602(4) 0.3444(2) 0.4498(3) 0.0692(18) Uani 1 1 d .
H65A H 0.5456 0.3095 0.4620 0.083 Uiso 1 1 calc R
H65B H 0.6107 0.3414 0.4277 0.083 Uiso 1 1 calc R
C66 C 0.5860(4) 0.3789(3) 0.4976(3) 0.079(2) Uani 1 1 d .
H66A H 0.6397 0.3650 0.5169 0.095 Uiso 1 1 calc R
H66B H 0.5379 0.3785 0.5215 0.095 Uiso 1 1 calc R
C67 C 0.6034(4) 0.4348(3) 0.4812(3) 0.0742(19) Uani 1 1 d .
H67A H 0.6553 0.4357 0.4601 0.089 Uiso 1 1 calc R
H67B H 0.6171 0.4559 0.5130 0.089 Uiso 1 1 calc R
C68 C 0.5221(3) 0.4579(2) 0.4485(2) 0.0571(15) Uani 1 1 d .
H68A H 0.4715 0.4600 0.4706 0.068 Uiso 1 1 calc R
H68B H 0.5361 0.4931 0.4372 0.068 Uiso 1 1 calc R
C69 C 0.4377(3) 0.51836(18) 0.3398(2) 0.0426(12) Uani 1 1 d .
H69 H 0.4398 0.5367 0.3743 0.051 Uiso 1 1 calc R
C70 C 0.3647(3) 0.54524(19) 0.3022(2) 0.0512(14) Uani 1 1 d .
H70A H 0.3621 0.5288 0.2672 0.061 Uiso 1 1 calc R
H70B H 0.3064 0.5410 0.3165 0.061 Uiso 1 1 calc R
C71 C 0.3853(4) 0.6033(2) 0.2969(3) 0.0639(16) Uani 1 1 d .
H71A H 0.3388 0.6197 0.2732 0.077 Uiso 1 1 calc R
H71B H 0.3852 0.6200 0.3317 0.077 Uiso 1 1 calc R
C72 C 0.4756(4) 0.6114(2) 0.2749(3) 0.0647(17) Uani 1 1 d .
H72A H 0.4889 0.6486 0.2742 0.078 Uiso 1 1 calc R
H72B H 0.4732 0.5985 0.2383 0.078 Uiso 1 1 calc R
C73 C 0.5499(3) 0.5835(2) 0.3082(3) 0.0634(17) Uani 1 1 d .
H73A H 0.5593 0.6008 0.3427 0.076 Uiso 1 1 calc R
H73B H 0.6053 0.5863 0.2904 0.076 Uiso 1 1 calc R
C74 C 0.5299(3) 0.5256(2) 0.3173(2) 0.0505(14) Uani 1 1 d .
H74A H 0.5764 0.5110 0.3423 0.061 Uiso 1 1 calc R
H74B H 0.5309 0.5068 0.2837 0.061 Uiso 1 1 calc R
C75 C 0.3113(3) 0.45898(19) 0.3938(2) 0.0439(12) Uani 1 1 d .
H75A H 0.3162 0.4937 0.4096 0.053 Uiso 1 1 calc R
H75B H 0.3174 0.4338 0.4229 0.053 Uiso 1 1 calc R
C76 C 0.2059(8) 0.3803(5) 0.5798(5) 0.129(3) Uani 1 1 d .
C77 C 0.2630(5) 0.5895(4) 0.9495(4) 0.102(3) Uani 1 1 d .
C78 C 0.6653(6) 0.2584(3) 0.6055(5) 0.137(4) Uani 1 1 d .
H78A H 0.6776 0.2611 0.5681 0.164 Uiso 1 1 calc R
H78B H 0.6655 0.2215 0.6148 0.164 Uiso 1 1 calc R
C79 C 0.8392(9) 0.2376(8) 0.4876(12) 0.394(19) Uani 1 1 d .
H79A H 0.8418 0.2060 0.4663 0.473 Uiso 1 1 calc R
H79B H 0.8185 0.2260 0.5215 0.473 Uiso 1 1 calc R
S1 S 0.31193(12) 0.37944(8) 0.55203(8) 0.0819(5) Uani 1 1 d .
S2 S 0.23180(10) 0.61267(8) 0.88321(8) 0.0770(5) Uani 1 1 d .
O1 O 0.2902(3) 0.3679(3) 0.4974(2) 0.1199(19) Uani 1 1 d .
O2 O 0.3580(4) 0.3392(2) 0.5826(2) 0.1168(19) Uani 1 1 d .
O3 O 0.3417(5) 0.4315(2) 0.5629(4) 0.178(3) Uani 1 1 d .
O4 O 0.1813(3) 0.6588(2) 0.8947(3) 0.130(2) Uani 1 1 d .
O5 O 0.3157(3) 0.6222(2) 0.8621(2) 0.1023(17) Uani 1 1 d .
O6 O 0.1772(4) 0.5740(3) 0.8603(3) 0.179(3) Uani 1 1 d .
F1 F 0.2099(5) 0.3877(3) 0.6317(3) 0.190(3) Uani 1 1 d .
F2 F 0.1502(4) 0.4134(4) 0.5576(3) 0.226(4) Uani 1 1 d .
F3 F 0.1695(5) 0.3317(4) 0.5715(4) 0.226(4) Uani 1 1 d .
F4 F 0.1941(3) 0.5776(2) 0.9768(2) 0.148(2) Uani 1 1 d .
F5 F 0.3161(4) 0.5504(3) 0.9514(3) 0.196(4) Uani 1 1 d .
F6 F 0.3112(4) 0.6267(3) 0.9784(3) 0.186(3) Uani 1 1 d .
Cl1 Cl 0.56152(18) 0.28325(9) 0.61297(12) 0.1330(9) Uani 1 1 d .
Cl2 Cl 0.7525(2) 0.29025(12) 0.6452(2) 0.232(2) Uani 1 1 d .
Cl3 Cl 0.7604(5) 0.2640(3) 0.4627(2) 0.347(4) Uani 1 1 d .
Cl4 Cl 0.9402(4) 0.2493(2) 0.5027(3) 0.306(3) Uani 1 1 d .
H99 H 0.273(3) 0.4189(17) 0.243(2) 0.054(13) Uiso 1 1 d .

loop_
_atom_site_aniso_label
_atom_site_aniso_U_11
_atom_site_aniso_U_22
_atom_site_aniso_U_33
_atom_site_aniso_U_23
_atom_site_aniso_U_13
_atom_site_aniso_U_12
Cu1 0.0390(3) 0.0417(4) 0.0375(4) -0.0042(3) 0.0008(2) 0.0010(2)
Cu2 0.0354(3) 0.0456(4) 0.0420(4) -0.0012(3) -0.0009(3) 0.0026(2)
Cu3 0.0396(3) 0.0466(4) 0.0407(4) 0.0010(3) -0.0019(3) 0.0018(2)
P1 0.0377(6) 0.0388(7) 0.0379(9) -0.0001(6) 0.0022(5) 0.0027(5)
P2 0.0372(6) 0.0419(8) 0.0367(9) -0.0013(6) 0.0022(5) 0.0018(5)
P3 0.0359(6) 0.0469(8) 0.0427(9) -0.0024(7) -0.0049(5) 0.0033(5)
P4 0.0412(7) 0.0424(8) 0.0440(9) 0.0014(7) -0.0029(6) 0.0058(5)
P5 0.0367(6) 0.0446(8) 0.0395(9) -0.0005(6) 0.0026(5) 0.0020(5)
P6 0.0372(6) 0.0438(8) 0.0368(8) -0.0048(6) 0.0005(5) -0.0004(5)
C1 0.052(3) 0.036(3) 0.042(4) -0.002(2) 0.010(2) 0.006(2)
C2 0.055(3) 0.049(3) 0.062(4) -0.007(3) 0.009(3) -0.006(2)
C3 0.080(4) 0.058(4) 0.085(6) -0.024(4) 0.011(4) -0.016(3)
C4 0.130(6) 0.067(5) 0.093(7) -0.005(4) 0.016(5) -0.050(4)
C5 0.135(6) 0.051(4) 0.068(5) 0.010(4) 0.023(5) -0.011(4)
C6 0.075(4) 0.045(3) 0.056(4) 0.008(3) 0.012(3) -0.004(3)
C7 0.043(3) 0.054(3) 0.041(4) 0.005(3) -0.001(2) 0.009(2)
C8 0.059(3) 0.074(4) 0.084(5) 0.003(4) 0.001(3) 0.026(3)
C9 0.067(4) 0.106(6) 0.119(7) 0.003(5) -0.014(4) 0.043(4)
C10 0.045(4) 0.137(7) 0.108(7) 0.016(5) -0.010(4) 0.010(4)
C11 0.046(4) 0.110(6) 0.092(6) 0.003(4) -0.013(3) -0.012(3)
C12 0.039(3) 0.068(4) 0.059(4) -0.001(3) 0.000(2) -0.003(2)
C13 0.044(3) 0.044(3) 0.041(3) -0.002(3) 0.004(2) -0.003(2)
C14 0.061(3) 0.051(3) 0.045(4) 0.001(3) 0.001(3) -0.002(2)
C15 0.083(4) 0.058(4) 0.054(4) 0.014(3) 0.006(3) -0.011(3)
C16 0.084(4) 0.055(4) 0.066(5) 0.001(3) 0.003(3) -0.018(3)
C17 0.060(3) 0.058(4) 0.056(4) -0.009(3) 0.003(3) -0.015(3)
C18 0.059(3) 0.054(3) 0.037(4) -0.002(3) -0.002(2) -0.004(2)
C19 0.046(3) 0.046(3) 0.035(3) 0.002(2) 0.000(2) 0.003(2)
C20 0.053(3) 0.049(3) 0.048(4) -0.010(3) 0.002(2) -0.005(2)
C21 0.077(4) 0.063(4) 0.057(5) -0.012(3) -0.011(3) -0.009(3)
C22 0.099(5) 0.071(5) 0.051(4) -0.017(3) 0.005(3) -0.001(3)
C23 0.091(4) 0.094(5) 0.045(4) -0.017(4) 0.018(3) -0.004(4)
C24 0.069(3) 0.062(4) 0.044(4) -0.009(3) 0.015(3) -0.004(3)
C25 0.040(2) 0.042(3) 0.044(4) -0.004(2) 0.008(2) 0.001(2)
C26 0.040(3) 0.053(3) 0.047(4) -0.005(3) -0.001(2) 0.001(2)
C27 0.060(3) 0.053(4) 0.076(5) -0.008(3) 0.010(3) -0.007(3)
C28 0.087(5) 0.057(4) 0.129(8) -0.016(4) 0.040(5) -0.018(3)
C29 0.086(5) 0.069(5) 0.128(8) 0.020(5) 0.033(5) -0.005(3)
C30 0.065(4) 0.079(5) 0.077(5) 0.010(4) 0.019(3) -0.001(3)
C31 0.060(3) 0.066(4) 0.059(5) 0.003(3) 0.009(3) 0.004(3)
C32 0.047(3) 0.057(4) 0.046(4) -0.005(3) -0.007(2) 0.006(2)
C33 0.065(3) 0.071(4) 0.051(4) 0.011(3) 0.001(3) 0.004(3)
C34 0.092(5) 0.114(6) 0.064(5) 0.029(4) 0.013(4) -0.006(4)
C35 0.129(7) 0.174(9) 0.041(5) 0.017(5) -0.015(5) 0.019(6)
C36 0.088(5) 0.158(8) 0.049(5) -0.011(5) -0.020(4) -0.008(5)
C37 0.054(3) 0.099(5) 0.052(4) -0.007(4) -0.018(3) 0.002(3)
C38 0.050(3) 0.045(3) 0.052(4) -0.005(3) -0.002(2) 0.008(2)
C39 0.053(3) 0.062(4) 0.069(5) 0.007(3) -0.005(3) 0.020(3)
C40 0.066(4) 0.087(5) 0.110(7) -0.005(5) -0.003(4) 0.041(4)
C41 0.051(4) 0.106(6) 0.119(7) 0.006(5) 0.018(4) 0.009(3)
C42 0.054(4) 0.094(5) 0.079(5) 0.001(4) 0.015(3) -0.001(3)
C43 0.040(3) 0.066(4) 0.067(4) 0.002(3) 0.003(3) 0.002(2)
C44 0.052(3) 0.054(4) 0.047(4) 0.004(3) -0.007(2) 0.004(2)
C45 0.059(3) 0.067(4) 0.065(5) 0.006(3) 0.006(3) -0.002(3)
C46 0.077(4) 0.084(5) 0.069(5) 0.024(4) 0.006(3) -0.010(3)
C47 0.133(6) 0.076(5) 0.106(7) 0.017(5) 0.015(5) -0.038(5)
C48 0.151(7) 0.056(5) 0.123(8) -0.010(5) 0.040(6) -0.027(4)
C49 0.092(4) 0.051(4) 0.077(5) -0.004(3) 0.010(4) -0.014(3)
C50 0.046(3) 0.047(3) 0.048(4) 0.001(3) -0.005(2) 0.005(2)
C51 0.038(3) 0.056(4) 0.057(4) -0.003(3) 0.008(2) 0.001(2)
C52 0.064(3) 0.047(4) 0.078(5) 0.009(3) 0.017(3) 0.002(3)
C53 0.101(5) 0.042(4) 0.146(9) 0.004(4) 0.053(5) 0.014(3)
C54 0.104(6) 0.078(6) 0.142(9) -0.047(5) 0.060(6) -0.004(4)
C55 0.099(5) 0.079(5) 0.091(6) -0.023(4) 0.043(4) 0.001(4)
C56 0.064(3) 0.069(4) 0.060(5) -0.007(3) 0.017(3) 0.007(3)
C57 0.044(3) 0.045(3) 0.042(4) 0.002(2) 0.003(2) 0.001(2)
C58 0.051(3) 0.059(4) 0.069(5) 0.013(3) 0.000(3) -0.010(2)
C59 0.060(4) 0.078(5) 0.133(8) 0.036(5) 0.006(4) -0.017(3)
C60 0.099(5) 0.055(4) 0.098(6) 0.020(4) -0.007(4) -0.014(4)
C61 0.092(4) 0.049(4) 0.067(5) 0.005(3) -0.001(3) 0.010(3)
C62 0.059(3) 0.050(3) 0.058(4) 0.003(3) 0.002(3) 0.003(2)
C63 0.041(3) 0.051(3) 0.040(4) -0.002(3) 0.001(2) 0.001(2)
C64 0.046(3) 0.057(4) 0.054(4) 0.003(3) -0.002(2) 0.001(2)
C65 0.062(3) 0.066(4) 0.079(5) 0.019(4) 0.001(3) 0.009(3)
C66 0.066(4) 0.107(6) 0.061(5) 0.017(4) -0.013(3) 0.012(4)
C67 0.068(4) 0.091(5) 0.059(5) -0.006(4) -0.022(3) 0.004(3)
C68 0.059(3) 0.063(4) 0.046(4) -0.014(3) -0.013(3) 0.005(3)
C69 0.044(3) 0.044(3) 0.039(3) -0.010(2) 0.000(2) -0.005(2)
C70 0.044(3) 0.050(3) 0.060(4) 0.001(3) 0.004(2) 0.002(2)
C71 0.074(4) 0.050(4) 0.068(5) 0.006(3) 0.008(3) 0.006(3)
C72 0.074(4) 0.050(4) 0.071(5) 0.008(3) 0.006(3) -0.011(3)
C73 0.057(3) 0.056(4) 0.077(5) 0.004(3) 0.006(3) -0.016(3)
C74 0.045(3) 0.054(3) 0.052(4) 0.000(3) 0.002(2) -0.005(2)
C75 0.040(3) 0.044(3) 0.047(4) -0.003(3) 0.002(2) 0.001(2)
C76 0.144(9) 0.153(10) 0.092(9) 0.047(7) 0.029(7) 0.021(7)
C77 0.060(5) 0.131(7) 0.119(8) 0.033(6) 0.027(5) 0.006(4)
C78 0.131(7) 0.097(7) 0.189(12) -0.026(7) 0.052(7) -0.018(5)
C79 0.078(10) 0.34(3) 0.76(6) 0.12(3) 0.041(16) 0.052(11)
S1 0.0858(11) 0.0955(14) 0.0632(14) -0.0004(11) -0.0016(9) -0.0065(10)
S2 0.0546(9) 0.1034(14) 0.0727(13) -0.0021(11) 0.0027(8) -0.0112(8)
O1 0.104(4) 0.207(6) 0.047(4) 0.012(4) -0.003(3) -0.008(4)
O2 0.138(4) 0.119(4) 0.088(4) -0.005(3) -0.033(3) 0.046(3)
O3 0.220(7) 0.091(5) 0.215(9) 0.005(5) -0.026(6) -0.070(5)
O4 0.097(4) 0.125(5) 0.171(7) 0.035(4) 0.026(4) 0.041(3)
O5 0.069(3) 0.150(5) 0.092(4) 0.026(3) 0.029(3) -0.006(3)
O6 0.145(5) 0.230(8) 0.162(8) -0.088(6) 0.005(5) -0.096(5)
F1 0.256(8) 0.235(7) 0.091(5) 0.023(5) 0.081(5) 0.117(6)
F2 0.145(5) 0.360(11) 0.179(8) 0.119(7) 0.046(5) 0.135(6)
F3 0.168(6) 0.253(9) 0.268(11) 0.024(8) 0.087(6) -0.064(6)
F4 0.086(3) 0.230(6) 0.134(5) 0.074(4) 0.042(3) 0.024(3)
F5 0.130(4) 0.216(7) 0.251(9) 0.137(6) 0.080(5) 0.093(4)
F6 0.148(5) 0.291(9) 0.114(5) -0.005(5) -0.026(4) -0.045(6)
Cl1 0.167(2) 0.0906(16) 0.139(2) -0.0002(15) -0.0063(18) -0.0281(15)
Cl2 0.122(2) 0.142(3) 0.445(7) -0.068(3) 0.092(3) -0.0047(18)
Cl3 0.401(8) 0.403(8) 0.220(6) -0.035(5) -0.078(5) 0.247(7)
Cl4 0.319(6) 0.250(5) 0.360(8) 0.170(5) 0.098(6) 0.059(5)

loop_
_atom_type_symbol
_atom_type_description
_atom_type_scat_dispersion_real
_atom_type_scat_dispersion_imag
_atom_type_scat_source
Cu Cu 0.3201 1.2651 'International Tables Vol C Tables 4.2.6.8 and 6.1.1.4'
P P 0.1023 0.0942 'International Tables Vol C Tables 4.2.6.8 and 6.1.1.4'
C C 0.0033 0.0016 'International Tables Vol C Tables 4.2.6.8 and 6.1.1.4'
S S 0.1246 0.1234 'International Tables Vol C Tables 4.2.6.8 and 6.1.1.4'
O O 0.0106 0.0060 'International Tables Vol C Tables 4.2.6.8 and 6.1.1.4'
F F 0.0171 0.0103 'International Tables Vol C Tables 4.2.6.8 and 6.1.1.4'
Cl Cl 0.1484 0.1585 'International Tables Vol C Tables 4.2.6.8 and 6.1.1.4'
H H 0.0000 0.0000 'International Tables Vol C Tables 4.2.6.8 and 6.1.1.4'

loop_
_geom_angle_atom_site_label_1
_geom_angle_atom_site_label_2
_geom_angle_atom_site_label_3
_geom_angle
P1 Cu1 P6 124.56(5)
P1 Cu1 Cu2 88.71(4)
P6 Cu1 Cu2 144.96(4)
P1 Cu1 Cu3 146.53(4)
P6 Cu1 Cu3 88.10(4)
Cu2 Cu1 Cu3 61.54(3)
P3 Cu2 P2 125.37(6)
P3 Cu2 Cu1 143.63(5)
P2 Cu2 Cu1 89.71(4)
P3 Cu2 Cu3 88.84(5)
P2 Cu2 Cu3 143.90(4)
Cu1 Cu2 Cu3 60.18(2)
P4 Cu3 P5 126.32(5)
P4 Cu3 Cu1 143.30(5)
P5 Cu3 Cu1 89.74(4)
P4 Cu3 Cu2 88.29(4)
P5 Cu3 Cu2 144.00(4)
Cu1 Cu3 Cu2 58.29(3)
C25 P1 C1 103.4(2)
C25 P1 C7 104.2(2)
C1 P1 C7 103.8(2)
C25 P1 Cu1 113.99(15)
C1 P1 Cu1 114.69(15)
C7 P1 Cu1 115.34(17)
C19 P2 C25 103.7(2)
C19 P2 C13 103.9(2)
C25 P2 C13 101.7(2)
C19 P2 Cu2 116.56(15)
C25 P2 Cu2 112.30(16)
C13 P2 Cu2 116.83(16)
C32 P3 C26 103.7(2)
C32 P3 C50 103.9(2)
C26 P3 C50 101.7(2)
C32 P3 Cu2 115.06(16)
C26 P3 Cu2 117.24(17)
C50 P3 Cu2 113.49(16)
C50 P4 C44 101.7(3)
C50 P4 C38 104.2(2)
C44 P4 C38 103.5(2)
C50 P4 Cu3 113.56(16)
C44 P4 Cu3 117.36(17)
C38 P4 Cu3 114.74(18)
C75 P5 C57 102.0(2)
C75 P5 C51 103.1(2)
C57 P5 C51 104.8(2)
C75 P5 Cu3 113.02(17)
C57 P5 Cu3 114.69(18)
C51 P5 Cu3 117.55(19)
C75 P6 C69 101.0(2)
C75 P6 C63 103.7(2)
C69 P6 C63 105.3(2)
C75 P6 Cu1 113.89(16)
C69 P6 Cu1 113.68(17)
C63 P6 Cu1 117.46(17)
C2 C1 C6 110.8(4)
C2 C1 P1 111.8(3)
C6 C1 P1 112.2(4)
C3 C2 C1 111.7(5)
C4 C3 C2 110.1(5)
C3 C4 C5 112.0(6)
C4 C5 C6 111.8(5)
C5 C6 C1 111.3(5)
C12 C7 C8 109.1(4)
C12 C7 P1 111.5(3)
C8 C7 P1 116.9(4)
C9 C8 C7 111.4(5)
C10 C9 C8 111.9(6)
C9 C10 C11 111.5(6)
C10 C11 C12 110.3(6)
C11 C12 C7 110.2(5)
C18 C13 C14 109.6(4)
C18 C13 P2 111.9(4)
C14 C13 P2 113.2(3)
C13 C14 C15 110.8(4)
C16 C15 C14 112.4(5)
C17 C16 C15 111.4(5)
C18 C17 C16 111.0(5)
C17 C18 C13 110.9(4)
C20 C19 C24 110.1(4)
C20 C19 P2 112.8(3)
C24 C19 P2 116.1(3)
C21 C20 C19 112.9(5)
C22 C21 C20 110.4(5)
C21 C22 C23 111.5(5)
C22 C23 C24 112.5(5)
C23 C24 C19 111.4(5)
P1 C25 P2 115.5(2)
C31 C26 C27 109.4(5)
C31 C26 P3 111.7(4)
C27 C26 P3 113.4(3)
C26 C27 C28 110.7(5)
C29 C28 C27 112.3(6)
C30 C29 C28 112.4(6)
C29 C30 C31 109.8(5)
C26 C31 C30 111.4(5)
C37 C32 C33 109.2(5)
C37 C32 P3 116.4(4)
C33 C32 P3 112.4(4)
C34 C33 C32 111.7(5)
C33 C34 C35 110.1(6)
C36 C35 C34 112.0(6)
C35 C36 C37 112.9(6)
C36 C37 C32 111.1(5)
C43 C38 C39 110.3(4)
C43 C38 P4 111.8(3)
C39 C38 P4 116.1(4)
C38 C39 C40 109.5(5)
C41 C40 C39 113.4(5)
C40 C41 C42 110.6(5)
C41 C42 C43 109.5(6)
C38 C43 C42 110.8(5)
C49 C44 C45 109.7(4)
C49 C44 P4 114.5(4)
C45 C44 P4 111.4(4)
C44 C45 C46 111.0(5)
C47 C46 C45 111.3(6)
C48 C47 C46 110.4(6)
C47 C48 C49 112.7(6)
C48 C49 C44 111.0(6)
P4 C50 P3 116.8(3)
C56 C51 C52 112.3(5)
C56 C51 P5 115.1(4)
C52 C51 P5 111.3(4)
C51 C52 C53 111.0(5)
C54 C53 C52 110.7(6)
C55 C54 C53 111.7(6)
C54 C55 C56 112.6(5)
C51 C56 C55 111.6(5)
C62 C57 C58 110.1(4)
C62 C57 P5 111.2(3)
C58 C57 P5 113.6(3)
C59 C58 C57 110.1(5)
C60 C59 C58 112.9(6)
C59 C60 C61 110.0(5)
C62 C61 C60 111.1(5)
C57 C62 C61 110.4(5)
C64 C63 C68 110.7(5)
C64 C63 P6 111.5(3)
C68 C63 P6 115.9(3)
C63 C64 C65 110.6(4)
C66 C65 C64 110.1(5)
C65 C66 C67 112.0(6)
C66 C67 C68 111.3(5)
C63 C68 C67 110.3(4)
C74 C69 C70 109.4(4)
C74 C69 P6 114.9(3)
C70 C69 P6 110.4(3)
C71 C70 C69 110.4(4)
C72 C71 C70 111.0(4)
C71 C72 C73 111.7(5)
C72 C73 C74 113.4(4)
C73 C74 C69 111.2(4)
P6 C75 P5 116.5(3)
F2 C76 F1 108.3(10)
F2 C76 F3 107.3(12)
F1 C76 F3 105.6(9)
F2 C76 S1 113.9(7)
F1 C76 S1 114.7(9)
F3 C76 S1 106.5(8)
F5 C77 F4 107.9(7)
F5 C77 F6 103.0(8)
F4 C77 F6 106.6(9)
F5 C77 S2 114.2(7)
F4 C77 S2 113.7(6)
F6 C77 S2 110.5(6)
Cl1 C78 Cl2 113.7(5)
Cl3 C79 Cl4 138.8(15)
O1 S1 O3 115.1(4)
O1 S1 O2 115.7(4)
O3 S1 O2 116.2(4)
O1 S1 C76 103.8(5)
O3 S1 C76 100.8(6)
O2 S1 C76 101.8(4)
O6 S2 O5 118.7(4)
O6 S2 O4 111.6(5)
O5 S2 O4 115.1(3)
O6 S2 C77 104.6(5)
O5 S2 C77 103.3(3)
O4 S2 C77 100.8(4)

loop_
_geom_bond_atom_site_label_1
_geom_bond_atom_site_label_2
_geom_bond_distance
Cu1 P1 2.2754(14)
Cu1 P6 2.2770(15)
Cu1 Cu2 2.8296(12)
Cu1 Cu3 2.8858(9)
Cu2 P3 2.2814(14)
Cu2 P2 2.2844(14)
Cu2 Cu3 2.9242(11)
Cu3 P4 2.2815(15)
Cu3 P5 2.2861(16)
P1 C25 1.840(5)
P1 C1 1.844(5)
P1 C7 1.849(5)
P2 C19 1.844(5)
P2 C25 1.850(5)
P2 C13 1.858(5)
P3 C32 1.835(6)
P3 C26 1.849(5)
P3 C50 1.849(5)
P4 C50 1.839(5)
P4 C44 1.849(5)
P4 C38 1.850(5)
P5 C75 1.843(5)
P5 C57 1.843(5)
P5 C51 1.870(5)
P6 C75 1.838(5)
P6 C69 1.842(5)
P6 C63 1.845(5)
C1 C2 1.526(7)
C1 C6 1.536(8)
C2 C3 1.516(7)
C3 C4 1.513(10)
C4 C5 1.527(10)
C5 C6 1.528(7)
C7 C12 1.523(7)
C7 C8 1.532(7)
C8 C9 1.526(9)
C9 C10 1.496(9)
C10 C11 1.498(9)
C11 C12 1.518(7)
C13 C18 1.521(7)
C13 C14 1.529(7)
C14 C15 1.531(7)
C15 C16 1.514(8)
C16 C17 1.512(8)
C17 C18 1.505(7)
C19 C20 1.525(6)
C19 C24 1.531(6)
C20 C21 1.513(8)
C21 C22 1.511(8)
C22 C23 1.514(8)
C23 C24 1.519(8)
C26 C31 1.516(8)
C26 C27 1.524(7)
C27 C28 1.529(7)
C28 C29 1.499(10)
C29 C30 1.495(9)
C30 C31 1.536(7)
C32 C37 1.538(7)
C32 C33 1.539(7)
C33 C34 1.512(9)
C34 C35 1.526(10)
C35 C36 1.497(10)
C36 C37 1.507(9)
C38 C43 1.522(7)
C38 C39 1.533(7)
C39 C40 1.552(8)
C40 C41 1.483(9)
C41 C42 1.524(9)
C42 C43 1.529(7)
C44 C49 1.526(8)
C44 C45 1.529(7)
C45 C46 1.532(8)
C46 C47 1.522(9)
C47 C48 1.506(10)
C48 C49 1.520(9)
C51 C56 1.507(8)
C51 C52 1.521(7)
C52 C53 1.529(8)
C53 C54 1.513(12)
C54 C55 1.503(9)
C55 C56 1.523(8)
C57 C62 1.522(7)
C57 C58 1.536(6)
C58 C59 1.531(8)
C59 C60 1.506(9)
C60 C61 1.528(8)
C61 C62 1.528(7)
C63 C64 1.521(7)
C63 C68 1.525(7)
C64 C65 1.560(7)
C65 C66 1.510(9)
C66 C67 1.510(9)
C67 C68 1.526(7)
C69 C74 1.535(6)
C69 C70 1.541(7)
C70 C71 1.521(7)
C71 C72 1.507(7)
C72 C73 1.510(8)
C73 C74 1.526(7)
C76 F2 1.280(10)
C76 F1 1.308(12)
C76 F3 1.364(12)
C76 S1 1.774(10)
C77 F5 1.272(9)
C77 F4 1.313(8)
C77 F6 1.362(11)
C77 S2 1.788(9)
C78 Cl1 1.694(8)
C78 Cl2 1.770(10)
C79 Cl3 1.450(16)
C79 Cl4 1.550(14)
S1 O1 1.410(6)
S1 O3 1.421(6)
S1 O2 1.423(5)
S2 O6 1.373(6)
S2 O5 1.415(4)
S2 O4 1.437(5)
